data_7209029
loop_
_publ_author_name
'Argyle, Victoria J.'
'Woods, Laura M.'
'Roxburgh, Marina'
'Hanton, Lyall R.'

_publ_section_title
;
 Triflate anion and ligand influences in silver(i) coordination polymers
 of four isomeric dipyridyl ketone oximes
;
_journal_issue 1
_journal_name_full CrystEngComm
_journal_page_first 120
_journal_paper_doi 10.1039/c2ce26449h
_journal_volume 15
_journal_year 2013
_chemical_formula_sum 'C11 H9 N3 O'
_chemical_formula_weight 199.21
_chemical_name_systematic
;
?
;
_space_group_IT_number 62
_symmetry_cell_setting orthorhombic
_symmetry_space_group_name_Hall '-P 2ac 2n'
_symmetry_space_group_name_H-M 'P n m a'
_atom_sites_solution_hydrogens geom
_atom_sites_solution_primary direct
_atom_sites_solution_secondary difmap
_audit_creation_method SHELXL-97
_cell_angle_alpha 90.00
_cell_angle_beta 90.00
_cell_angle_gamma 90.00
_cell_formula_units_Z 4
_cell_length_a 14.2517(8)
_cell_length_b 8.1077(6)
_cell_length_c 8.9124(6)
_cell_measurement_reflns_used 7132
_cell_measurement_temperature 90(2)
_cell_measurement_theta_max 23.85
_cell_measurement_theta_min 2.51
_cell_volume 1029.81(12)
_computing_cell_refinement 'Bruker SAINT'
_computing_data_collection 'Bruker APEX2'
_computing_data_reduction 'Bruker SAINT'
_computing_molecular_graphics 'Bruker SHELXTL'
_computing_publication_material 'Bruker SHELXTL'
_computing_structure_refinement 'SHELXL-97 (Sheldrick, 2008)'
_computing_structure_solution 'SHELXS-97 (Sheldrick, 2008)'
_diffrn_ambient_temperature 90(2)
_diffrn_measured_fraction_theta_full 0.998
_diffrn_measured_fraction_theta_max 0.998
_diffrn_measurement_device_type 'Bruker APEX-II CCD'
_diffrn_measurement_method '\f and \w scans'
_diffrn_radiation_monochromator graphite
_diffrn_radiation_source 'fine-focus sealed tube'
_diffrn_radiation_type MoK\a
_diffrn_radiation_wavelength 0.71073
_diffrn_reflns_av_R_equivalents 0.0352
_diffrn_reflns_av_sigmaI/netI 0.0112
_diffrn_reflns_limit_h_max 16
_diffrn_reflns_limit_h_min -15
_diffrn_reflns_limit_k_max 9
_diffrn_reflns_limit_k_min -9
_diffrn_reflns_limit_l_max 10
_diffrn_reflns_limit_l_min -10
_diffrn_reflns_number 19954
_diffrn_reflns_theta_full 23.85
_diffrn_reflns_theta_max 23.85
_diffrn_reflns_theta_min 3.40
_exptl_absorpt_coefficient_mu 0.087
_exptl_absorpt_correction_T_max 0.7450
_exptl_absorpt_correction_T_min 0.6872
_exptl_absorpt_correction_type multi-scan
_exptl_absorpt_process_details 'SADABS (Bruker, 2004)'
_exptl_crystal_colour colourless
_exptl_crystal_density_diffrn 1.285
_exptl_crystal_density_method 'not measured'
_exptl_crystal_description rhomb
_exptl_crystal_F_000 416
_exptl_crystal_size_max 0.46
_exptl_crystal_size_mid 0.32
_exptl_crystal_size_min 0.25
_refine_diff_density_max 0.126
_refine_diff_density_min -0.232
_refine_diff_density_rms 0.046
_refine_ls_extinction_method none
_refine_ls_goodness_of_fit_ref 1.070
_refine_ls_hydrogen_treatment mixed
_refine_ls_matrix_type full
_refine_ls_number_parameters 87
_refine_ls_number_reflns 859
_refine_ls_number_restraints 0
_refine_ls_restrained_S_all 1.070
_refine_ls_R_factor_all 0.0397
_refine_ls_R_factor_gt 0.0384
_refine_ls_shift/su_max 0.000
_refine_ls_shift/su_mean 0.000
_refine_ls_structure_factor_coef Fsqd
_refine_ls_weighting_details 'calc w=1/[\s^2^(Fo^2^)+(0.0405P)^2^+0.6165P] where P=(Fo^2^+2Fc^2^)/3'
_refine_ls_weighting_scheme calc
_refine_ls_wR_factor_gt 0.0942
_refine_ls_wR_factor_ref 0.0952
_reflns_number_gt 822
_reflns_number_total 859
_reflns_threshold_expression >2\s(I)
_cod_data_source_file c2ce26449h.txt
_cod_data_source_block lmw59_L2_2_Ligand24
_cod_depositor_comments
;
The following automatic conversions were performed:

'_symmetry_cell_setting' value 'Orthorhombic' changed to
'orthorhombic' according to
/home/saulius/struct/CIF-dictionaries/cif_core.dic dictionary named
'cif_core.dic' version 2.4.2 from 2011-04-26.

Automatic conversion script
Id: cif_fix_values 1891 2012-01-12 08:04:46Z andrius 
;
_cod_original_sg_symbol_H-M 'Pnma '
_cod_database_code 7209029

loop_
_symmetry_equiv_pos_as_xyz
'x, y, z'
'-x+1/2, -y, z+1/2'
'-x, y+1/2, -z'
'x+1/2, -y+1/2, -z+1/2'
'-x, -y, -z'
'x-1/2, y, -z-1/2'
'x, -y-1/2, z'
'-x-1/2, y-1/2, z-1/2'

loop_
_atom_site_label
_atom_site_type_symbol
_atom_site_fract_x
_atom_site_fract_y
_atom_site_fract_z
_atom_site_U_iso_or_equiv
_atom_site_adp_type
_atom_site_occupancy
_atom_site_symmetry_multiplicity
_atom_site_calc_flag
_atom_site_refinement_flags
C1 C -0.04292(13) 0.2500 -0.2181(2) 0.0216(5) Uani 1 2 d S
C2 C 0.03672(16) 0.2500 -0.3086(3) 0.0367(6) Uani 1 2 d S
H2 H 0.0963 0.2500 -0.2660 0.044 Uiso 1 2 calc SR
C3 C 0.02595(17) 0.2500 -0.4618(3) 0.0441(7) Uani 1 2 d S
H3 H 0.0782 0.2500 -0.5243 0.053 Uiso 1 2 calc SR
C4 C -0.06342(16) 0.2500 -0.5220(2) 0.0358(6) Uani 1 2 d S
H4 H -0.0726 0.2500 -0.6253 0.043 Uiso 1 2 calc SR
C5 C -0.13793(16) 0.2500 -0.4252(2) 0.0339(6) Uani 1 2 d S
H5 H -0.1980 0.2500 -0.4660 0.041 Uiso 1 2 calc SR
C6 C -0.03643(13) 0.2500 -0.0524(2) 0.0188(5) Uani 1 2 d S
C7 C -0.12269(13) 0.2500 0.0431(2) 0.0194(5) Uani 1 2 d S
C8 C -0.16208(10) 0.10407(19) 0.09220(16) 0.0273(4) Uani 1 1 d .
H9 H -0.1377 0.0033 0.0610 0.033 Uiso 1 1 calc R
C9 C -0.23824(10) 0.1096(2) 0.18841(18) 0.0308(4) Uani 1 1 d .
H10 H -0.2639 0.0104 0.2212 0.037 Uiso 1 1 calc R
N1 N -0.12980(11) 0.2500 -0.27511(19) 0.0266(5) Uani 1 2 d S
N2 N -0.27677(11) 0.2500 0.23643(19) 0.0272(5) Uani 1 2 d S
N3 N 0.04641(11) 0.2500 0.00407(18) 0.0232(4) Uani 1 2 d S
O1 O 0.04556(10) 0.2500 0.16005(15) 0.0296(4) Uani 1 2 d S
H1 H 0.109(2) 0.2500 0.185(3) 0.044 Uiso 1 2 d S

loop_
_atom_site_aniso_label
_atom_site_aniso_U_11
_atom_site_aniso_U_22
_atom_site_aniso_U_33
_atom_site_aniso_U_23
_atom_site_aniso_U_13
_atom_site_aniso_U_12
C1 0.0213(10) 0.0250(11) 0.0184(11) 0.000 0.0000(8) 0.000
C2 0.0238(11) 0.0651(17) 0.0211(12) 0.000 0.0020(9) 0.000
C3 0.0322(13) 0.079(2) 0.0210(12) 0.000 0.0087(10) 0.000
C4 0.0398(13) 0.0516(15) 0.0161(11) 0.000 0.0001(10) 0.000
C5 0.0282(11) 0.0550(15) 0.0185(11) 0.000 -0.0049(9) 0.000
C6 0.0165(10) 0.0228(11) 0.0172(10) 0.000 0.0001(8) 0.000
C7 0.0155(10) 0.0290(11) 0.0138(10) 0.000 -0.0037(8) 0.000
C8 0.0281(8) 0.0264(8) 0.0275(8) -0.0036(7) 0.0065(6) -0.0014(6)
C9 0.0284(8) 0.0350(9) 0.0291(8) -0.0007(7) 0.0063(6) -0.0093(7)
N1 0.0217(9) 0.0398(11) 0.0182(9) 0.000 -0.0013(7) 0.000
N2 0.0189(9) 0.0428(11) 0.0200(9) 0.000 0.0016(7) 0.000
N3 0.0209(9) 0.0346(10) 0.0142(9) 0.000 0.0013(7) 0.000
O1 0.0172(8) 0.0581(11) 0.0136(8) 0.000 -0.0016(6) 0.000

loop_
_atom_type_symbol
_atom_type_description
_atom_type_scat_dispersion_real
_atom_type_scat_dispersion_imag
_atom_type_scat_source
C C 0.0033 0.0016 'International Tables Vol C Tables 4.2.6.8 and 6.1.1.4'
H H 0.0000 0.0000 'International Tables Vol C Tables 4.2.6.8 and 6.1.1.4'
N N 0.0061 0.0033 'International Tables Vol C Tables 4.2.6.8 and 6.1.1.4'
O O 0.0106 0.0060 'International Tables Vol C Tables 4.2.6.8 and 6.1.1.4'

loop_
_geom_angle_atom_site_label_1
_geom_angle_atom_site_label_2
_geom_angle_atom_site_label_3
_geom_angle
_geom_angle_site_symmetry_1
_geom_angle_site_symmetry_3
N1 C1 C2 122.30(19) . .
N1 C1 C6 115.89(17) . .
C2 C1 C6 121.81(18) . .
C3 C2 C1 119.0(2) . .
C2 C3 C4 119.3(2) . .
C5 C4 C3 118.1(2) . .
N1 C5 C4 124.1(2) . .
N3 C6 C1 116.68(17) . .
N3 C6 C7 122.22(17) . .
C1 C6 C7 121.10(16) . .
C8 C7 C8 117.93(18) . 7_565
C8 C7 C6 120.98(9) . .
C8 C7 C6 120.98(9) 7_565 .
C7 C8 C9 119.19(14) . .
N2 C9 C8 123.29(15) . .
C1 N1 C5 117.25(18) . .
C9 N2 C9 117.11(17) . 7_565
C6 N3 O1 112.59(15) . .

loop_
_geom_bond_atom_site_label_1
_geom_bond_atom_site_label_2
_geom_bond_distance
_geom_bond_site_symmetry_2
C1 N1 1.338(3) .
C1 C2 1.392(3) .
C1 C6 1.480(3) .
C2 C3 1.374(3) .
C3 C4 1.382(3) .
C4 C5 1.368(3) .
C5 N1 1.343(3) .
C6 N3 1.283(2) .
C6 C7 1.495(3) .
C7 C8 1.3809(18) .
C7 C8 1.3809(18) 7_565
C8 C9 1.384(2) .
C9 N2 1.3346(18) .
N2 C9 1.3346(18) 7_565
N3 O1 1.390(2) .
